data_7120003
loop_
_publ_author_name
'Li, Yu-Xin'
'Li, Shang-Ju'
'Yan, Peng-Fei'
'Wang, Xin-Yu'
'Yao, Xu'
'An, Guang-Hui'
'Li, Guang-Ming'

_publ_section_title
;
 Luminescence-colour-changing sensing of Mn(2+) and Ag(+) ions based on a
 white-light-emitting lanthanide coordination polymer.
;
_journal_issue 36
_journal_name_full 'Chemical communications (Cambridge, England)'
_journal_page_first 5067
_journal_page_last 5070
_journal_paper_doi 10.1039/c7cc00258k
_journal_volume 53
_journal_year 2017
_chemical_absolute_configuration rm
_chemical_formula_moiety 'C38 H36 Eu O20, C6 N H15, 2(H2 O)'
_chemical_formula_sum 'C44 H55 Eu N O22'
_chemical_formula_weight 1101.85
_chemical_name_systematic
; 
 ? 
;
_space_group_IT_number 18
_symmetry_cell_setting orthorhombic
_symmetry_space_group_name_Hall 'P 2 2ab'
_symmetry_space_group_name_H-M 'P 21 21 2'
_atom_sites_solution_hydrogens geom
_atom_sites_solution_primary direct
_atom_sites_solution_secondary difmap
_audit_creation_method SHELXL-97
_audit_update_record
;
2017-01-10 deposited with the CCDC.
2017-04-12 downloaded from the CCDC.
;
_cell_angle_alpha 90.00
_cell_angle_beta 90.00
_cell_angle_gamma 90.00
_cell_formula_units_Z 4
_cell_length_a 20.072(4)
_cell_length_b 16.329(4)
_cell_length_c 16.631(4)
_cell_measurement_reflns_used 39894
_cell_measurement_temperature 291(2)
_cell_measurement_theta_max 27.58
_cell_measurement_theta_min 3.04
_cell_volume 5451(2)
_computing_cell_refinement RAPID-AUTO
_computing_data_collection 'RAPID-AUTO (Rigaku Corporation, 1998)'
_computing_data_reduction 'CrystalStructure (Rigaku/MSC and Rigaku Corporation, 2002)'
_computing_molecular_graphics 'SHELXTL (Sheldrick, 2008)'
_computing_publication_material SHELXL-97
_computing_structure_refinement 'SHELXL-97 (Sheldrick, 2008)'
_computing_structure_solution 'SHELXS-97 (Sheldrick, 2008)'
_diffrn_ambient_temperature 291(2)
_diffrn_measured_fraction_theta_full 0.990
_diffrn_measured_fraction_theta_max 0.990
_diffrn_measurement_device_type 'Rigaku RAXIS-RAPID'
_diffrn_measurement_method '\w scan'
_diffrn_radiation_monochromator graphite
_diffrn_radiation_source 'fine-focus sealed tube'
_diffrn_radiation_type MoK\a
_diffrn_radiation_wavelength 0.71073
_diffrn_reflns_av_R_equivalents 0.0430
_diffrn_reflns_av_sigmaI/netI 0.0376
_diffrn_reflns_limit_h_max 23
_diffrn_reflns_limit_h_min -23
_diffrn_reflns_limit_k_max 19
_diffrn_reflns_limit_k_min -19
_diffrn_reflns_limit_l_max 19
_diffrn_reflns_limit_l_min -19
_diffrn_reflns_number 41969
_diffrn_reflns_theta_full 25.00
_diffrn_reflns_theta_max 25.00
_diffrn_reflns_theta_min 3.18
_diffrn_standards_decay_% 0
_diffrn_standards_interval_count 0
_diffrn_standards_interval_time 0
_diffrn_standards_number 0
_exptl_absorpt_coefficient_mu 1.224
_exptl_absorpt_correction_T_max 0.7990
_exptl_absorpt_correction_T_min 0.7594
_exptl_absorpt_correction_type multi-scan
_exptl_absorpt_process_details 'ABSCOR (Higashi, 1995)'
_exptl_crystal_colour COLORLESS
_exptl_crystal_density_diffrn 1.343
_exptl_crystal_density_method 'not measured'
_exptl_crystal_description BLOCK
_exptl_crystal_F_000 2260
_exptl_crystal_size_max 0.24
_exptl_crystal_size_mid 0.22
_exptl_crystal_size_min 0.19
_refine_diff_density_max 1.253
_refine_diff_density_min -1.158
_refine_diff_density_rms 0.099
_refine_ls_abs_structure_details 'Flack H D (1983), Acta Cryst. A39, 876-881, pairs measured  4222'
_refine_ls_abs_structure_Flack 0.03(2)
_refine_ls_extinction_method none
_refine_ls_goodness_of_fit_ref 1.052
_refine_ls_hydrogen_treatment constr
_refine_ls_matrix_type full
_refine_ls_number_parameters 617
_refine_ls_number_reflns 9533
_refine_ls_number_restraints 64
_refine_ls_restrained_S_all 1.064
_refine_ls_R_factor_all 0.0577
_refine_ls_R_factor_gt 0.0471
_refine_ls_shift/su_max 0.006
_refine_ls_shift/su_mean 0.000
_refine_ls_structure_factor_coef Fsqd
_refine_ls_weighting_details 'calc w=1/[\s^2^(Fo^2^)+(0.0884P)^2^+3.4106P] where P=(Fo^2^+2Fc^2^)/3'
_refine_ls_weighting_scheme calc
_refine_ls_wR_factor_gt 0.1341
_refine_ls_wR_factor_ref 0.1424
_reflns_number_gt 7692
_reflns_number_total 9533
_reflns_threshold_expression >2sigma(I)
_cod_data_source_file c7cc00258k2.cif
_cod_data_source_block 1
_cod_depositor_comments
;
The following automatic conversions were performed:

'_symmetry_cell_setting' value 'Orthorhombic' changed to
'orthorhombic' according to
/home/data/users/saulius/crontab/automatic-downloads/rss-feeds/RSC/lib/dictionaries/cif_core.dic
dictionary named 'cif_core.dic' version 2.4.2 from 2011-04-26.

'_refine_ls_hydrogen_treatment' value 'CONSTR' changed to 'constr'
according to
/home/data/users/saulius/crontab/automatic-downloads/rss-feeds/RSC/lib/dictionaries/cif_core.dic
dictionary named 'cif_core.dic' version 2.4.2 from 2011-04-26.

Automatic conversion script
Id: cif_fix_values 4973 2017-02-22 13:04:09Z antanas 

 Adding full bibliography for 7120003--7120005.cif.
;
_cod_database_code 7120003

loop_
_symmetry_equiv_pos_as_xyz
'x, y, z'
'-x, -y, z'
'-x+1/2, y+1/2, -z'
'x+1/2, -y+1/2, -z'

loop_
_atom_site_label
_atom_site_type_symbol
_atom_site_fract_x
_atom_site_fract_y
_atom_site_fract_z
_atom_site_U_iso_or_equiv
_atom_site_adp_type
_atom_site_occupancy
_atom_site_symmetry_multiplicity
_atom_site_calc_flag
_atom_site_refinement_flags
N1 N 0.6981(7) 0.8945(9) 0.1595(10) 0.160(5) Uani 1 1 d D
C1 C 0.4020(4) 0.8417(6) -0.1303(6) 0.081(3) Uani 1 1 d .
C2 C 0.4342(6) 0.8869(7) -0.0711(7) 0.104(3) Uani 1 1 d .
H2 H 0.4718 0.8660 -0.0456 0.125 Uiso 1 1 calc R
C4 C 0.3552(7) 0.9922(9) -0.0953(9) 0.133(4) Uani 1 1 d U
H4 H 0.3364 1.0424 -0.0815 0.159 Uiso 1 1 calc R
C3 C 0.4095(6) 0.9644(7) -0.0501(11) 0.137(5) Uani 1 1 d .
H3 H 0.4281 0.9953 -0.0088 0.165 Uiso 1 1 calc R
C5 C 0.3293(7) 0.9524(9) -0.1553(10) 0.128(5) Uani 1 1 d U
H5 H 0.2960 0.9761 -0.1864 0.153 Uiso 1 1 calc R
C6 C 0.3505(4) 0.8793(7) -0.1713(6) 0.080(3) Uani 1 1 d .
H6 H 0.3300 0.8505 -0.2127 0.097 Uiso 1 1 calc R
C7 C 0.4230(3) 0.7606(5) -0.1522(4) 0.0569(18) Uani 1 1 d .
C8 C 0.5024(4) 0.6573(4) -0.1304(3) 0.0439(12) Uani 1 1 d .
H8 H 0.4652 0.6191 -0.1230 0.053 Uiso 1 1 calc R
C9 C 0.5290(3) 0.6501(4) -0.2169(3) 0.0404(14) Uani 1 1 d .
C10 C 0.7286(3) 0.7213(5) -0.0790(4) 0.0544(17) Uani 1 1 d .
C11 C 0.7892(4) 0.7043(6) -0.0458(6) 0.083(3) Uani 1 1 d .
H11 H 0.7943 0.6624 -0.0084 0.100 Uiso 1 1 calc R
C12 C 0.8446(4) 0.7533(7) -0.0708(8) 0.099(3) Uani 1 1 d .
H12 H 0.8867 0.7421 -0.0502 0.119 Uiso 1 1 calc R
C13 C 0.8371(5) 0.8141(7) -0.1226(8) 0.105(4) Uani 1 1 d .
H13 H 0.8740 0.8440 -0.1394 0.126 Uiso 1 1 calc R
C14 C 0.7758(5) 0.8330(6) -0.1513(7) 0.093(3) Uani 1 1 d .
H14 H 0.7700 0.8783 -0.1845 0.111 Uiso 1 1 calc R
C15 C 0.7206(4) 0.7837(5) -0.1304(5) 0.069(2) Uani 1 1 d .
H15 H 0.6789 0.7946 -0.1523 0.082 Uiso 1 1 calc R
C16 C 0.6716(3) 0.6666(4) -0.0545(4) 0.0482(15) Uani 1 1 d .
C17 C 0.5577(3) 0.6374(4) -0.0700(4) 0.0432(14) Uani 1 1 d .
H17 H 0.5716 0.5804 -0.0778 0.052 Uiso 1 1 calc R
C18 C 0.5328(3) 0.6478(5) 0.0172(4) 0.0460(15) Uani 1 1 d .
C19 C 0.3028(3) 0.7754(5) 0.3858(4) 0.0555(17) Uani 1 1 d .
C20 C 0.3097(5) 0.8541(5) 0.4069(6) 0.074(2) Uani 1 1 d .
H20 H 0.3479 0.8705 0.4341 0.088 Uiso 1 1 calc R
C21 C 0.2618(6) 0.9110(6) 0.3895(6) 0.087(3) Uani 1 1 d .
H21 H 0.2691 0.9656 0.4028 0.104 Uiso 1 1 calc R
C22 C 0.2039(6) 0.8893(8) 0.3533(8) 0.103(4) Uani 1 1 d .
H22 H 0.1713 0.9281 0.3418 0.124 Uiso 1 1 calc R
C23 C 0.1947(5) 0.8082(8) 0.3339(8) 0.097(3) Uani 1 1 d .
H23 H 0.1549 0.7918 0.3103 0.117 Uiso 1 1 calc R
C24 C 0.2426(4) 0.7515(6) 0.3484(6) 0.074(2) Uani 1 1 d .
H24 H 0.2359 0.6971 0.3339 0.089 Uiso 1 1 calc R
C25 C 0.3555(3) 0.7147(4) 0.4045(4) 0.0504(15) Uani 1 1 d .
C26 C 0.3808(3) 0.5741(4) 0.4231(3) 0.0387(13) Uani 1 1 d .
H26 H 0.4257 0.5893 0.4054 0.046 Uiso 1 1 calc R
C27 C 0.3823(3) 0.5657(4) 0.5144(4) 0.0425(14) Uani 1 1 d .
C28 C 0.2007(4) 0.3924(5) 0.3902(4) 0.0561(17) Uani 1 1 d .
C29 C 0.1607(4) 0.4597(6) 0.3924(8) 0.093(3) Uani 1 1 d .
H29 H 0.1793 0.5117 0.3956 0.111 Uiso 1 1 calc R
C30 C 0.0911(6) 0.4503(8) 0.3899(9) 0.125(4) Uani 1 1 d U
H30 H 0.0634 0.4959 0.3904 0.150 Uiso 1 1 calc R
C31 C 0.0640(6) 0.3710(9) 0.3865(10) 0.127(4) Uani 1 1 d U
H31 H 0.0181 0.3644 0.3843 0.153 Uiso 1 1 calc R
C32 C 0.1037(5) 0.3041(7) 0.3866(7) 0.092(3) Uani 1 1 d .
H32 H 0.0856 0.2517 0.3852 0.111 Uiso 1 1 calc R
C33 C 0.1720(4) 0.3158(6) 0.3888(5) 0.072(2) Uani 1 1 d .
H33 H 0.1996 0.2701 0.3894 0.087 Uiso 1 1 calc R
C34 C 0.2740(3) 0.4001(5) 0.3908(4) 0.0520(16) Uani 1 1 d .
C35 C 0.3622(2) 0.4971(5) 0.3811(3) 0.0395(11) Uani 1 1 d .
H35 H 0.3907 0.4532 0.4016 0.047 Uiso 1 1 calc R
C36 C 0.3704(2) 0.5002(5) 0.2882(3) 0.0414(12) Uani 1 1 d .
C37 C 0.5229(6) 0.6777(7) 0.2738(5) 0.091(3) Uani 1 1 d .
H37A H 0.4869 0.6600 0.3076 0.137 Uiso 1 1 calc R
H37B H 0.5213 0.7362 0.2680 0.137 Uiso 1 1 calc R
H37C H 0.5646 0.6622 0.2976 0.137 Uiso 1 1 calc R
C38 C 0.5477(4) 0.6737(5) 0.5263(4) 0.063(2) Uani 1 1 d .
H38A H 0.5954 0.6762 0.5248 0.094 Uiso 1 1 calc R
H38B H 0.5298 0.7280 0.5221 0.094 Uiso 1 1 calc R
H38C H 0.5318 0.6410 0.4823 0.094 Uiso 1 1 calc R
C39 C 0.7395(13) 0.909(2) 0.0861(14) 0.283(14) Uani 1 1 d DU
C40 C 0.8103(13) 0.9316(16) 0.1004(17) 0.236(11) Uani 1 1 d DU
C41 C 0.7166(18) 0.966(2) 0.206(3) 0.320(18) Uani 1 1 d DU
C42 C 0.6761(15) 1.0429(19) 0.193(2) 0.250(12) Uani 1 1 d DU
C43 C 0.7173(15) 0.8166(16) 0.1981(19) 0.254(12) Uani 1 1 d DU
C44 C 0.6984(10) 0.7369(13) 0.1616(13) 0.170(7) Uani 1 1 d D
Eu1 Eu 0.5000 0.5000 0.153596(19) 0.03644(12) Uani 1 2 d S
Eu2 Eu 0.5000 0.5000 0.648816(19) 0.03667(12) Uani 1 2 d S
O1 O 0.48070(19) 0.7387(3) -0.1132(3) 0.0502(11) Uani 1 1 d .
O2 O 0.3920(2) 0.7150(3) -0.1918(3) 0.0645(14) Uani 1 1 d .
O3 O 0.5355(2) 0.7129(3) -0.2574(3) 0.0574(12) Uani 1 1 d .
O4 O 0.5402(2) 0.5775(3) -0.2402(2) 0.0515(11) Uani 1 1 d .
O5 O 0.6776(2) 0.6066(3) -0.0126(3) 0.0661(14) Uani 1 1 d .
O6 O 0.6138(2) 0.6907(3) -0.0873(2) 0.0472(10) Uani 1 1 d .
O7 O 0.5507(3) 0.7089(3) 0.0576(3) 0.0604(12) Uani 1 1 d .
O8 O 0.4932(2) 0.5914(3) 0.0403(2) 0.0484(10) Uani 1 1 d .
O9 O 0.4114(2) 0.7326(3) 0.4239(3) 0.0663(14) Uani 1 1 d .
O10 O 0.3355(2) 0.6369(3) 0.3960(3) 0.0458(10) Uani 1 1 d .
O11 O 0.3423(2) 0.6060(3) 0.5566(3) 0.0565(12) Uani 1 1 d .
O12 O 0.42517(19) 0.5170(3) 0.5400(2) 0.0491(11) Uani 1 1 d .
O13 O 0.3119(3) 0.3436(3) 0.3809(4) 0.0774(17) Uani 1 1 d .
O14 O 0.29400(19) 0.4779(3) 0.4022(2) 0.0442(10) Uani 1 1 d .
O15 O 0.32201(19) 0.4848(4) 0.2462(3) 0.0607(14) Uani 1 1 d .
O16 O 0.42783(19) 0.5204(3) 0.2661(2) 0.0481(12) Uani 1 1 d .
O17 O 0.38582(19) 0.4846(3) 0.1086(2) 0.0497(11) Uani 1 1 d .
H103 H 0.3655 0.5067 0.1478 0.075 Uiso 1 1 d R
H104 H 0.3579 0.4671 0.0742 0.075 Uiso 1 1 d R
O18 O 0.5169(2) 0.6410(3) 0.1980(3) 0.0598(14) Uani 1 1 d .
H101 H 0.5086 0.6764 0.1619 0.090 Uiso 1 1 d R
O19 O 0.4015(2) 0.5779(3) 0.6971(2) 0.0499(10) Uani 1 1 d .
H105 H 0.3844 0.5912 0.6522 0.075 Uiso 1 1 d R
H106 H 0.4072 0.6206 0.7253 0.075 Uiso 1 1 d R
O20 O 0.5264(2) 0.6371(3) 0.6019(3) 0.0532(11) Uani 1 1 d .
H102 H 0.5336 0.6670 0.6429 0.080 Uiso 1 1 d R
O22 O 0.6938(9) 0.8484(10) 0.4394(12) 0.261(9) Uani 1 1 d .
O21 O 0.5669(8) 0.8706(11) 0.1080(12) 0.250(7) Uani 1 1 d U

loop_
_atom_site_aniso_label
_atom_site_aniso_U_11
_atom_site_aniso_U_22
_atom_site_aniso_U_33
_atom_site_aniso_U_23
_atom_site_aniso_U_13
_atom_site_aniso_U_12
N1 0.177(12) 0.114(9) 0.189(13) 0.012(9) 0.030(10) 0.016(9)
C1 0.069(5) 0.092(7) 0.082(6) -0.008(5) -0.019(4) 0.004(5)
C2 0.101(7) 0.110(8) 0.101(8) -0.028(6) -0.011(6) 0.017(6)
C4 0.124(7) 0.126(8) 0.148(8) 0.026(8) 0.007(6) 0.040(7)
C3 0.116(9) 0.094(8) 0.202(15) -0.055(9) -0.031(10) 0.025(7)
C5 0.125(8) 0.128(8) 0.130(8) -0.014(7) -0.022(7) 0.032(7)
C6 0.067(5) 0.103(7) 0.071(5) -0.012(5) -0.002(4) 0.036(5)
C7 0.042(4) 0.073(5) 0.056(4) -0.006(4) -0.004(3) 0.010(4)
C8 0.040(3) 0.055(3) 0.037(3) -0.008(2) 0.007(3) -0.007(3)
C9 0.041(3) 0.053(4) 0.027(3) 0.004(3) 0.003(2) -0.005(3)
C10 0.039(3) 0.071(5) 0.054(4) -0.006(3) 0.004(3) -0.010(3)
C11 0.056(5) 0.090(6) 0.104(7) 0.023(6) -0.005(5) -0.012(4)
C12 0.039(4) 0.109(8) 0.149(10) 0.014(7) -0.020(5) -0.016(5)
C13 0.058(6) 0.086(7) 0.170(11) 0.009(8) 0.020(6) -0.045(5)
C14 0.073(6) 0.077(7) 0.128(9) 0.013(6) 0.017(6) -0.018(5)
C15 0.052(4) 0.067(5) 0.086(6) 0.015(4) 0.007(4) -0.012(4)
C16 0.042(3) 0.066(4) 0.036(3) 0.009(3) 0.005(3) -0.005(3)
C17 0.038(3) 0.057(4) 0.035(3) 0.004(3) 0.006(2) -0.002(3)
C18 0.041(3) 0.066(4) 0.031(3) 0.007(3) 0.000(2) 0.000(3)
C19 0.057(4) 0.072(5) 0.038(4) 0.004(3) -0.001(3) 0.014(4)
C20 0.083(6) 0.057(5) 0.081(6) 0.009(4) 0.002(4) 0.015(4)
C21 0.102(7) 0.069(6) 0.089(7) 0.005(5) 0.007(6) 0.017(5)
C22 0.089(7) 0.094(8) 0.127(10) 0.021(7) 0.022(7) 0.044(7)
C23 0.057(5) 0.113(9) 0.123(9) 0.016(7) -0.016(5) 0.017(6)
C24 0.060(5) 0.072(6) 0.091(7) 0.011(5) -0.016(4) 0.009(4)
C25 0.053(4) 0.064(4) 0.035(3) -0.001(3) 0.002(3) 0.000(3)
C26 0.028(3) 0.051(4) 0.037(3) 0.001(3) -0.001(2) 0.005(3)
C27 0.036(3) 0.058(4) 0.034(3) -0.005(3) -0.006(2) -0.004(3)
C28 0.061(4) 0.066(4) 0.042(4) 0.001(3) 0.012(3) -0.005(4)
C29 0.055(5) 0.073(6) 0.150(10) 0.002(6) 0.008(6) -0.009(4)
C30 0.076(5) 0.110(7) 0.188(9) 0.011(7) 0.001(6) -0.008(5)
C31 0.077(6) 0.127(8) 0.178(9) -0.012(7) 0.008(6) -0.045(6)
C32 0.076(6) 0.083(7) 0.118(8) -0.006(6) 0.012(6) -0.025(5)
C33 0.068(5) 0.081(6) 0.067(5) -0.004(4) 0.012(4) -0.031(4)
C34 0.057(4) 0.062(4) 0.037(3) 0.000(3) -0.001(3) -0.007(4)
C35 0.036(3) 0.049(3) 0.034(3) 0.001(3) 0.0019(19) 0.002(3)
C36 0.036(3) 0.059(3) 0.030(2) -0.006(4) 0.000(2) 0.013(3)
C37 0.123(9) 0.095(7) 0.055(5) -0.023(5) 0.017(5) -0.031(6)
C38 0.077(5) 0.070(5) 0.041(4) 0.018(3) 0.009(3) 0.009(4)
C39 0.292(16) 0.275(16) 0.283(17) 0.011(10) -0.012(10) 0.010(10)
C40 0.229(13) 0.227(13) 0.251(14) 0.033(9) -0.003(9) 0.003(9)
C41 0.33(2) 0.311(19) 0.32(2) -0.004(10) -0.011(10) -0.001(10)
C42 0.256(14) 0.242(14) 0.252(14) 0.014(10) -0.010(10) 0.024(9)
C43 0.241(14) 0.260(15) 0.260(15) 0.012(10) -0.012(10) -0.006(10)
C44 0.181(16) 0.155(15) 0.173(17) 0.010(13) -0.054(14) -0.029(13)
Eu1 0.0320(2) 0.0513(3) 0.02595(19) 0.000 0.000 -0.0026(2)
Eu2 0.0386(2) 0.0462(2) 0.02520(19) 0.000 0.000 0.0036(2)
O1 0.040(2) 0.069(3) 0.042(2) -0.010(2) -0.0049(16) 0.004(2)
O2 0.053(3) 0.086(4) 0.055(3) -0.013(3) -0.016(2) 0.002(3)
O3 0.072(3) 0.056(3) 0.044(3) -0.002(2) 0.005(2) 0.001(2)
O4 0.063(3) 0.057(3) 0.034(2) -0.005(2) -0.004(2) 0.004(2)
O5 0.044(2) 0.086(4) 0.068(3) 0.022(3) -0.002(2) -0.003(2)
O6 0.038(2) 0.062(3) 0.041(2) 0.002(2) 0.0007(17) -0.007(2)
O7 0.079(3) 0.065(3) 0.037(3) -0.005(2) 0.002(2) -0.015(3)
O8 0.044(2) 0.060(2) 0.042(2) 0.0101(18) -0.012(2) -0.013(2)
O9 0.050(3) 0.062(3) 0.087(4) 0.005(3) -0.012(2) -0.005(2)
O10 0.041(2) 0.055(3) 0.041(2) 0.006(2) -0.0076(19) 0.007(2)
O11 0.060(3) 0.071(3) 0.039(2) -0.008(2) -0.004(2) 0.020(2)
O12 0.045(2) 0.061(3) 0.041(2) -0.004(2) -0.0106(17) 0.014(2)
O13 0.069(4) 0.053(3) 0.110(5) -0.001(3) -0.013(3) 0.000(3)
O14 0.0384(19) 0.055(3) 0.039(2) -0.0040(18) 0.0081(16) -0.0019(18)
O15 0.037(2) 0.103(4) 0.042(2) -0.002(3) 0.0010(17) -0.012(2)
O16 0.038(2) 0.075(3) 0.0315(19) -0.0124(19) 0.0039(15) -0.008(2)
O17 0.0386(19) 0.077(3) 0.0340(19) -0.012(2) -0.0013(15) 0.000(2)
O18 0.089(4) 0.056(3) 0.034(2) 0.000(2) 0.009(2) -0.004(2)
O19 0.053(2) 0.063(3) 0.033(2) -0.004(2) -0.0017(19) 0.006(2)
O20 0.067(3) 0.057(3) 0.036(2) 0.001(2) 0.0109(19) -0.003(2)
O22 0.253(16) 0.236(16) 0.30(2) -0.091(16) -0.089(15) 0.053(13)
O21 0.247(10) 0.232(10) 0.270(10) 0.020(8) -0.057(9) -0.022(8)

loop_
_atom_type_symbol
_atom_type_description
_atom_type_scat_dispersion_real
_atom_type_scat_dispersion_imag
_atom_type_scat_source
C C 0.0033 0.0016 'International Tables Vol C Tables 4.2.6.8 and 6.1.1.4'
H H 0.0000 0.0000 'International Tables Vol C Tables 4.2.6.8 and 6.1.1.4'
N N 0.0061 0.0033 'International Tables Vol C Tables 4.2.6.8 and 6.1.1.4'
O O 0.0106 0.0060 'International Tables Vol C Tables 4.2.6.8 and 6.1.1.4'
Eu Eu -0.1578 3.6682 'International Tables Vol C Tables 4.2.6.8 and 6.1.1.4'

loop_
_geom_angle_atom_site_label_1
_geom_angle_atom_site_label_2
_geom_angle_atom_site_label_3
_geom_angle
_geom_angle_site_symmetry_1
_geom_angle_site_symmetry_3
C41 N1 C43 113(2) . .
C41 N1 C39 99(2) . .
C43 N1 C39 110(2) . .
C6 C1 C2 117.5(10) . .
C6 C1 C7 120.2(8) . .
C2 C1 C7 122.2(8) . .
C1 C2 C3 119.4(11) . .
C1 C2 H2 120.3 . .
C3 C2 H2 120.3 . .
C5 C4 C3 124.1(14) . .
C5 C4 H4 117.9 . .
C3 C4 H4 117.9 . .
C4 C3 C2 115.8(13) . .
C4 C3 H3 122.1 . .
C2 C3 H3 122.1 . .
C6 C5 C4 119.2(14) . .
C6 C5 H5 120.4 . .
C4 C5 H5 120.4 . .
C5 C6 C1 123.7(11) . .
C5 C6 H6 118.2 . .
C1 C6 H6 118.2 . .
O2 C7 O1 123.2(7) . .
O2 C7 C1 124.9(7) . .
O1 C7 C1 111.5(7) . .
O1 C8 C17 106.7(5) . .
O1 C8 C9 111.4(5) . .
C17 C8 C9 110.2(5) . .
O1 C8 H8 109.5 . .
C17 C8 H8 109.5 . .
C9 C8 H8 109.5 . .
O3 C9 O4 126.3(6) . .
O3 C9 C8 118.9(6) . .
O4 C9 C8 114.7(5) . .
C15 C10 C11 121.3(7) . .
C15 C10 C16 122.2(6) . .
C11 C10 C16 116.6(7) . .
C10 C11 C12 117.5(9) . .
C10 C11 H11 121.3 . .
C12 C11 H11 121.3 . .
C13 C12 C11 121.3(8) . .
C13 C12 H12 119.3 . .
C11 C12 H12 119.3 . .
C12 C13 C14 120.2(8) . .
C12 C13 H13 119.9 . .
C14 C13 H13 119.9 . .
C13 C14 C15 119.7(10) . .
C13 C14 H14 120.2 . .
C15 C14 H14 120.2 . .
C10 C15 C14 119.8(8) . .
C10 C15 H15 120.1 . .
C14 C15 H15 120.1 . .
O5 C16 O6 124.0(6) . .
O5 C16 C10 124.0(6) . .
O6 C16 C10 111.9(6) . .
O6 C17 C8 107.8(5) . .
O6 C17 C18 111.8(5) . .
C8 C17 C18 111.0(5) . .
O6 C17 H17 108.8 . .
C8 C17 H17 108.8 . .
C18 C17 H17 108.8 . .
O7 C18 O8 126.2(6) . .
O7 C18 C17 119.9(6) . .
O8 C18 C17 113.9(6) . .
C20 C19 C24 118.0(8) . .
C20 C19 C25 120.9(7) . .
C24 C19 C25 121.1(7) . .
C19 C20 C21 121.6(9) . .
C19 C20 H20 119.2 . .
C21 C20 H20 119.2 . .
C22 C21 C20 121.2(10) . .
C22 C21 H21 119.4 . .
C20 C21 H21 119.4 . .
C21 C22 C23 118.0(10) . .
C21 C22 H22 121.0 . .
C23 C22 H22 121.0 . .
C24 C23 C22 121.4(10) . .
C24 C23 H23 119.3 . .
C22 C23 H23 119.3 . .
C23 C24 C19 119.7(10) . .
C23 C24 H24 120.1 . .
C19 C24 H24 120.1 . .
O9 C25 O10 122.5(6) . .
O9 C25 C19 124.0(7) . .
O10 C25 C19 113.5(6) . .
O10 C26 C35 107.2(4) . .
O10 C26 C27 112.7(5) . .
C35 C26 C27 113.4(5) . .
O10 C26 H26 107.7 . .
C35 C26 H26 107.7 . .
C27 C26 H26 107.7 . .
O12 C27 O11 125.8(5) . .
O12 C27 C26 114.3(5) . .
O11 C27 C26 119.9(5) . .
C29 C28 C33 119.0(7) . .
C29 C28 C34 121.3(7) . .
C33 C28 C34 119.7(8) . .
C28 C29 C30 119.9(9) . .
C28 C29 H29 120.1 . .
C30 C29 H29 120.1 . .
C29 C30 C31 119.1(12) . .
C29 C30 H30 120.5 . .
C31 C30 H30 120.5 . .
C32 C31 C30 121.1(10) . .
C32 C31 H31 119.4 . .
C30 C31 H31 119.4 . .
C31 C32 C33 118.1(9) . .
C31 C32 H32 120.9 . .
C33 C32 H32 120.9 . .
C28 C33 C32 122.7(10) . .
C28 C33 H33 118.6 . .
C32 C33 H33 118.6 . .
O13 C34 O14 123.6(6) . .
O13 C34 C28 124.2(7) . .
O14 C34 C28 112.2(6) . .
O14 C35 C26 107.9(5) . .
O14 C35 C36 110.4(4) . .
C26 C35 C36 114.4(6) . .
O14 C35 H35 108.0 . .
C26 C35 H35 108.0 . .
C36 C35 H35 108.0 . .
O15 C36 O16 128.1(5) . .
O15 C36 C35 118.5(5) . .
O16 C36 C35 113.4(4) . .
O18 C37 H37A 109.5 . .
O18 C37 H37B 109.5 . .
H37A C37 H37B 109.5 . .
O18 C37 H37C 109.5 . .
H37A C37 H37C 109.5 . .
H37B C37 H37C 109.5 . .
O20 C38 H38A 109.5 . .
O20 C38 H38B 109.5 . .
H38A C38 H38B 109.5 . .
O20 C38 H38C 109.5 . .
H38A C38 H38C 109.5 . .
H38B C38 H38C 109.5 . .
C40 C39 N1 116(2) . .
N1 C41 C42 118(3) . .
N1 C43 C44 121(2) . .
O16 Eu1 O16 76.91(19) 2_665 .
O16 Eu1 O8 119.47(16) 2_665 2_665
O16 Eu1 O8 137.19(14) . 2_665
O16 Eu1 O8 137.19(14) 2_665 .
O16 Eu1 O8 119.47(16) . .
O8 Eu1 O8 77.0(2) 2_665 .
O16 Eu1 O17 143.18(13) 2_665 .
O16 Eu1 O17 71.54(13) . .
O8 Eu1 O17 75.39(14) 2_665 .
O8 Eu1 O17 76.63(14) . .
O16 Eu1 O17 71.54(13) 2_665 2_665
O16 Eu1 O17 143.18(13) . 2_665
O8 Eu1 O17 76.63(14) 2_665 2_665
O8 Eu1 O17 75.39(14) . 2_665
O17 Eu1 O17 144.01(19) . 2_665
O16 Eu1 O18 79.06(16) 2_665 .
O16 Eu1 O18 73.50(15) . .
O8 Eu1 O18 144.43(14) 2_665 .
O8 Eu1 O18 70.12(14) . .
O17 Eu1 O18 108.81(16) . .
O17 Eu1 O18 82.21(16) 2_665 .
O16 Eu1 O18 73.50(15) 2_665 2_665
O16 Eu1 O18 79.06(16) . 2_665
O8 Eu1 O18 70.12(14) 2_665 2_665
O8 Eu1 O18 144.43(14) . 2_665
O17 Eu1 O18 82.21(16) . 2_665
O17 Eu1 O18 108.81(16) 2_665 2_665
O18 Eu1 O18 144.8(2) . 2_665
O16 Eu1 H103 129.7 2_665 .
O16 Eu1 H103 54.3 . .
O8 Eu1 H103 93.1 2_665 .
O8 Eu1 H103 83.7 . .
O17 Eu1 H103 18.0 . .
O17 Eu1 H103 158.2 2_665 .
O18 Eu1 H103 96.4 . .
O18 Eu1 H103 84.9 2_665 .
O12 Eu2 O12 80.3(2) 2_665 .
O12 Eu2 O4 116.14(15) 2_665 1_556
O12 Eu2 O4 138.21(15) . 1_556
O12 Eu2 O4 138.21(15) 2_665 2_666
O12 Eu2 O4 116.14(15) . 2_666
O4 Eu2 O4 78.2(2) 1_556 2_666
O12 Eu2 O20 77.60(16) 2_665 2_665
O12 Eu2 O20 73.99(15) . 2_665
O4 Eu2 O20 144.42(15) 1_556 2_665
O4 Eu2 O20 71.63(16) 2_666 2_665
O12 Eu2 O20 73.99(15) 2_665 .
O12 Eu2 O20 77.60(16) . .
O4 Eu2 O20 71.63(16) 1_556 .
O4 Eu2 O20 144.42(15) 2_666 .
O20 Eu2 O20 142.6(2) 2_665 .
O12 Eu2 O19 71.45(14) 2_665 2_665
O12 Eu2 O19 144.27(14) . 2_665
O4 Eu2 O19 75.63(15) 1_556 2_665
O4 Eu2 O19 75.34(15) 2_666 2_665
O20 Eu2 O19 78.81(15) 2_665 2_665
O20 Eu2 O19 113.67(16) . 2_665
O12 Eu2 O19 144.27(14) 2_665 .
O12 Eu2 O19 71.45(14) . .
O4 Eu2 O19 75.34(15) 1_556 .
O4 Eu2 O19 75.63(15) 2_666 .
O20 Eu2 O19 113.67(16) 2_665 .
O20 Eu2 O19 78.81(15) . .
O19 Eu2 O19 142.31(19) 2_665 .
O12 Eu2 H105 127.8 2_665 .
O12 Eu2 H105 54.4 . .
O4 Eu2 H105 89.0 1_556 .
O4 Eu2 H105 89.2 2_666 .
O20 Eu2 H105 108.7 2_665 .
O20 Eu2 H105 72.1 . .
O19 Eu2 H105 160.0 2_665 .
O19 Eu2 H105 17.7 . .
O12 Eu2 H102 86.3 2_665 .
O12 Eu2 H102 90.7 . .
O4 Eu2 H102 55.2 1_556 .
O4 Eu2 H102 128.6 2_666 .
O20 Eu2 H102 159.3 2_665 .
O20 Eu2 H102 16.7 . .
O19 Eu2 H102 108.5 2_665 .
O19 Eu2 H102 72.9 . .
H105 Eu2 H102 71.2 . .
C7 O1 C8 113.9(5) . .
C9 O4 Eu2 132.5(4) . 1_554
C16 O6 C17 114.5(5) . .
C18 O8 Eu1 130.4(4) . .
C25 O10 C26 116.9(5) . .
C27 O12 Eu2 140.7(4) . .
C34 O14 C35 116.9(5) . .
C36 O16 Eu1 138.6(4) . .
Eu1 O17 H103 99.9 . .
Eu1 O17 H104 150.0 . .
H103 O17 H104 110.0 . .
C37 O18 Eu1 133.4(5) . .
C37 O18 H101 111.2 . .
Eu1 O18 H101 113.6 . .
Eu2 O19 H105 99.7 . .
Eu2 O19 H106 119.4 . .
H105 O19 H106 109.3 . .
C38 O20 Eu2 136.0(4) . .
C38 O20 H102 114.1 . .
Eu2 O20 H102 107.9 . .

loop_
_geom_bond_atom_site_label_1
_geom_bond_atom_site_label_2
_geom_bond_distance
_geom_bond_site_symmetry_2
N1 C41 1.44(4) .
N1 C43 1.48(3) .
N1 C39 1.497(10) .
C1 C6 1.382(12) .
C1 C2 1.391(13) .
C1 C7 1.437(12) .
C2 C3 1.402(15) .
C2 H2 0.9300 .
C4 C5 1.299(18) .
C4 C3 1.401(18) .
C4 H4 0.9300 .
C3 H3 0.9300 .
C5 C6 1.295(16) .
C5 H5 0.9300 .
C6 H6 0.9300 .
C7 O2 1.172(9) .
C7 O1 1.374(8) .
C8 O1 1.428(7) .
C8 C17 1.532(9) .
C8 C9 1.539(8) .
C8 H8 0.9800 .
C9 O3 1.234(8) .
C9 O4 1.266(8) .
C10 C15 1.341(11) .
C10 C11 1.364(11) .
C10 C16 1.508(9) .
C11 C12 1.432(13) .
C11 H11 0.9300 .
C12 C13 1.323(15) .
C12 H12 0.9300 .
C13 C14 1.356(15) .
C13 H13 0.9300 .
C14 C15 1.411(11) .
C14 H14 0.9300 .
C15 H15 0.9300 .
C16 O5 1.209(8) .
C16 O6 1.340(8) .
C17 O6 1.452(7) .
C17 C18 1.544(9) .
C17 H17 0.9800 .
C18 O7 1.256(8) .
C18 O8 1.277(8) .
C19 C20 1.339(11) .
C19 C24 1.413(11) .
C19 C25 1.483(10) .
C20 C21 1.367(12) .
C20 H20 0.9300 .
C21 C22 1.357(15) .
C21 H21 0.9300 .
C22 C23 1.375(16) .
C22 H22 0.9300 .
C23 C24 1.356(13) .
C23 H23 0.9300 .
C24 H24 0.9300 .
C25 O9 1.203(8) .
C25 O10 1.340(8) .
C26 O10 1.443(7) .
C26 C35 1.485(9) .
C26 C27 1.524(8) .
C26 H26 0.9800 .
C27 O12 1.247(7) .
C27 O11 1.252(7) .
C28 C29 1.362(12) .
C28 C33 1.377(11) .
C28 C34 1.476(10) .
C29 C30 1.404(13) .
C29 H29 0.9300 .
C30 C31 1.406(16) .
C30 H30 0.9300 .
C31 C32 1.351(16) .
C31 H31 0.9300 .
C32 C33 1.385(12) .
C32 H32 0.9300 .
C33 H33 0.9300 .
C34 O13 1.207(9) .
C34 O14 1.345(8) .
C35 O14 1.448(6) .
C35 C36 1.554(7) .
C35 H35 0.9800 .
C36 O15 1.223(7) .
C36 O16 1.254(7) .
C37 O18 1.400(10) .
C37 H37A 0.9600 .
C37 H37B 0.9600 .
C37 H37C 0.9600 .
C38 O20 1.455(8) .
C38 H38A 0.9600 .
C38 H38B 0.9600 .
C38 H38C 0.9600 .
C39 C40 1.485(10) .
C41 C42 1.514(10) .
C43 C44 1.485(10) .
Eu1 O16 2.390(4) 2_665
Eu1 O16 2.390(4) .
Eu1 O8 2.407(4) 2_665
Eu1 O8 2.407(4) .
Eu1 O17 2.424(4) .
Eu1 O17 2.424(4) 2_665
Eu1 O18 2.442(5) .
Eu1 O18 2.442(5) 2_665
Eu1 H103 2.7040 .
Eu2 O12 2.368(4) 2_665
Eu2 O12 2.368(4) .
Eu2 O4 2.379(4) 1_556
Eu2 O4 2.379(4) 2_666
Eu2 O20 2.430(5) 2_665
Eu2 O20 2.430(5) .
Eu2 O19 2.484(4) 2_665
Eu2 O19 2.484(4) .
Eu2 H105 2.7581 .
Eu2 H102 2.8105 .
O4 Eu2 2.379(4) 1_554
O17 H103 0.8500 .
O17 H104 0.8501 .
O18 H101 0.8499 .
O19 H105 0.8500 .
O19 H106 0.8499 .
O20 H102 0.8501 .
